data_4332414
loop_
_publ_author_name
'Colmont, Marie'
'Huv\'e, Marielle'
'Mentr\'e, Olivier'

_publ_section_title
;
 Bi3+/M2+Oxyphosphate: A Continuous Series of Polycationic Species from
 the 1D Single Chain to the 2D Planes. Part 2:&#x00A0; Crystal Structure
 of Three Original Structural Types Showing a Combination of New
 Ribbonlike Polycations
;
_journal_issue 17
_journal_name_full 'Inorganic Chemistry'
_journal_page_first 6612
_journal_page_last 6621
_journal_paper_doi 10.1021/ic060343j
_journal_volume 45
_journal_year 2006
_chemical_formula_sum 'Bi5.6 Cu2.07 O18 P3'
_chemical_formula_weight 1682.73
_chemical_name_common 'bismuth cupper oxide phosphate'
_chemical_name_systematic ' ?'
_space_group_IT_number 11
_symmetry_cell_setting monoclinic
_symmetry_space_group_name_Hall '-P 2yb'
_symmetry_space_group_name_H-M 'P 1 21/m 1'
_cell_angle_alpha 90
_cell_angle_beta 91.02
_cell_angle_gamma 90
_cell_formula_units_Z 4
_cell_length_a 11.5915
_cell_length_b 5.3227
_cell_length_c 24.7403
_cell_volume 1526.187
_computing_publication_material '(Jana2000; Petricek and Dusek, 2000)'
_computing_structure_refinement '(Jana2000; Petricek and Dusek, 2000)'
_diffrn_ambient_temperature 293
_diffrn_radiation_type 'Mo K\a'
_diffrn_radiation_wavelength 0.71073
_diffrn_reflns_av_R_equivalents 0.0960
_diffrn_reflns_av_sigmaI/netI 0.1281
_diffrn_reflns_limit_h_max 14
_diffrn_reflns_limit_h_min -14
_diffrn_reflns_limit_k_max 6
_diffrn_reflns_limit_k_min -6
_diffrn_reflns_limit_l_max 31
_diffrn_reflns_limit_l_min -31
_diffrn_reflns_number 5700
_diffrn_reflns_theta_max 28.22
_diffrn_reflns_theta_min 2.39
_exptl_absorpt_coefficient_mu 67.80
_exptl_absorpt_correction_T_max 0.27755
_exptl_absorpt_correction_T_min 0.01105
_exptl_crystal_density_diffrn 7.342
_exptl_crystal_description
;
0.00  1.00   0.00     0.100 
0.00  -1.00  0.00     0.100 
1.00   0.00  0.00     0.010
-1.00   0.00  0.00     0.010 
0.00   0.00  1.00     0.017 
0.00   0.00  -1.00     0.017 
1.00  -1.00  -7.00     0.055
;
_exptl_crystal_F_000 2923
_exptl_crystal_size_max green
_exptl_crystal_size_mid Gaussian
_exptl_crystal_size_min XPREP
_refine_diff_density_max 11.78
_refine_diff_density_min -8.37
_refine_ls_extinction_coef 0.0066(15)
_refine_ls_extinction_method 'B-C type 1 Gaussian isotropic (Becker & Coppens, 1974)'
_refine_ls_goodness_of_fit_gt 1.55
_refine_ls_goodness_of_fit_ref 1.34
_refine_ls_number_parameters 217
_refine_ls_number_reflns 2053
_refine_ls_R_factor_all 0.1021
_refine_ls_R_factor_gt 0.0635
_refine_ls_shift/su_max 0.0293
_refine_ls_shift/su_mean 0.0016
_refine_ls_structure_factor_coef F
_refine_ls_weighting_details w=1/(\s^2^(F)+0.0001F^2^)
_refine_ls_weighting_scheme sigma
_refine_ls_wR_factor_gt 0.0621
_refine_ls_wR_factor_ref 0.0709
_reflns_number_gt 1240
_reflns_number_total 2053
_reflns_threshold_expression I>3\s(I)
_cod_data_source_file ic060343jsup2.cif
_cod_data_source_block (I)
_cod_database_code 4332414

loop_
_symmetry_equiv_pos_site_id
_symmetry_equiv_pos_as_xyz
1 x,y,z
2 -x,1/2+y,-z
3 -x,-y,-z
4 x,1/2-y,z

loop_
_atom_site_label
_atom_site_type_symbol
_atom_site_fract_x
_atom_site_fract_y
_atom_site_fract_z
_atom_site_adp_type
_atom_site_U_iso_or_equiv
_atom_site_symmetry_multiplicity
_atom_site_occupancy
_atom_site_calc_flag
Bi1 Bi 0.8804(3) 0.25 0.39233(13) Uani 0.0173(12) 2 1 d
Bi2 Bi 1.1058(3) -0.25 0.39212(13) Uani 0.0167(12) 2 1 d
Bi3 Bi 0.8887(3) -0.25 0.50060(14) Uani 0.0188(11) 2 1 d
Bi4 Bi -0.1232(3) -0.25 0.28313(13) Uani 0.0184(11) 2 1 d
Bi5 Bi -0.3796(3) -0.75 -0.10166(14) Uani 0.0198(13) 2 1 d
Bi6 Bi -0.6133(4) -0.75 -0.00275(15) Uani 0.0276(12) 2 1 d
Bi7 Bi 0.0961(3) -0.75 0.28220(15) Uani 0.0217(12) 2 1 d
Bi8 Bi -0.4049(3) -0.75 0.11395(14) Uani 0.0171(11) 2 1 d
Bi9 Bi -0.1281(3) -0.75 0.00954(13) Uani 0.0205(11) 2 1 d
Bi10 Bi 0.0618(3) -0.25 0.16771(14) Uani 0.0321(13) 2 1 d
Cu11 Cu 0.3855(9) -0.75 0.2027(5) Uani 0.067(5) 2 0.811(13) d
Bi11 Bi 0.385518 -0.75 0.20272 Uani 0.067(5) 2 0.190(13) d
Cu12 Cu 0.8997(11) -0.75 0.1764(5) Uani 0.042(5) 2 1 d
Cu13 Cu -0.4245(8) -0.25 0.2077(4) Uani 0.034(3) 2 0.811(13) d
Bi13 Bi -0.424546 -0.25 0.207733 Uani 0.034(3) 2 0.189(13) d
Bi14 Bi 1.3722(3) -0.25 0.49857(18) Uani 0.0401(14) 2 1 d
O1 O 0.997(3) -0.508(6) 0.4457(15) Uiso 0.017(8) 4 1 d
O2 O -0.012(3) -0.492(6) 0.3365(13) Uiso 0.014(8) 4 1 d
O3 O -0.497(4) -0.502(6) -0.0553(16) Uiso 0.026(9) 4 1 d
O4 O 0.985(3) -0.493(6) 0.2267(14) Uiso 0.024(9) 4 1 d
O5 O -0.517(3) -0.495(6) 0.1623(14) Uiso 0.020(9) 4 1 d
O6 O 1.200(7) -0.25 0.495(3) Uiso 0.07(2) 2 1 d
O7 O -0.299(5) -0.75 0.005(2) Uiso 0.028(14) 2 1 d
P1 P 0.2863(19) -1.25 0.2542(9) Uani 0.024(7) 2 1 d
Op11 O 0.198(6) -1.25 0.295(2) Uiso 0.047(18) 2 1 d
Op12 O 0.415(7) -1.25 0.271(3) Uiso 0.07(2) 2 1 d
Op13 O 0.265(5) -1.469(8) 0.221(2) Uiso 0.070(15) 4 1 d
P2 P -0.821(2) -0.75 -0.1046(11) Uani 0.045(11) 2 1 d
Op21 O -0.697(5) -0.75 -0.109(2) Uiso 0.030(15) 2 1 d
Op22 O -0.850(4) -0.75 -0.0406(19) Uiso 0.016(12) 2 1 d
Op23 O -0.865(6) -0.49637(9) -0.125(3) Uiso 0.10(2) 4 1 d
P3 P 0.676(3) -0.25 0.6018(14) Uani 0.073(15) 2 1 d
Op31 O 0.812(7) -0.25 0.610(3) Uiso 0.09(3) 2 1 d
Op32 O 0.637(8) -0.445(12) 0.567(4) Uiso 0.17(3) 4 1 d
Op33 O 0.604(10) -0.25 0.653(4) Uiso 0.12(4) 2 1 d
P4 P -0.319(2) -0.75 0.2596(11) Uiso 0.035(7) 2 1 d
Op41 O -0.210(4) -0.75 0.294(2) Uiso 0.021(13) 2 1 d
Op42 O -0.307(6) -0.497(10) 0.225(3) Uiso 0.10(2) 4 1 d
Op43 O -0.421(14) -0.75 0.285(6) Uiso 0.23(6) 2 1 d
P5 P -0.847(2) -0.75 0.0869(9) Uiso 0.018(5) 2 1 d
Op51 O -0.712(5) -0.75 0.089(2) Uiso 0.026(14) 2 1 d
Op52 O -0.900(3) -0.520(6) 0.0615(15) Uiso 0.028(10) 4 1 d
Op53 O -0.895(5) -0.75 0.144(2) Uiso 0.041(17) 2 1 d
P6 P 0.335(3) 0.25 0.5914(15) Uani 0.069(15) 2 1 d
Op61 O 0.203(6) 0.25 0.609(2) Uiso 0.044(18) 2 1 d
Op62 O 0.393(9) 0.25 0.642(4) Uiso 0.11(3) 2 1 d
Op63 O 0.379(16) 0.50363(9) 0.571(7) Uiso 0.35(7) 4 1 d
Cub Cu 0.551(3) -0.75 0.6569(14) Uani 0.129(13) 2 0.64(3) d
Cua Cu 0.509(2) -0.480(7) 0.6607(9) Uani 0.129(13) 4 0.62(2) d
Cuc Cu 0.458(6) -0.25 0.646(3) Uani 0.129(13) 2 0.31(4) d

loop_
_atom_site_aniso_label
_atom_site_aniso_type_symbol
_atom_site_aniso_U_11
_atom_site_aniso_U_22
_atom_site_aniso_U_33
_atom_site_aniso_U_12
_atom_site_aniso_U_13
_atom_site_aniso_U_23
Bi1 Bi 0.018(2) 0.018(2) 0.015(2) 0 -0.0017(17) 0
Bi2 Bi 0.017(2) 0.015(2) 0.018(2) 0 0.0050(16) 0
Bi3 Bi 0.024(2) 0.0190(18) 0.014(2) 0 0.0017(17) 0
Bi4 Bi 0.019(2) 0.021(2) 0.0153(19) 0 -0.0027(16) 0
Bi5 Bi 0.023(2) 0.013(2) 0.024(2) 0 0.0055(18) 0
Bi6 Bi 0.020(2) 0.050(2) 0.0127(19) 0 0.0005(16) 0
Bi7 Bi 0.022(2) 0.020(2) 0.023(2) 0 0.0101(18) 0
Bi8 Bi 0.019(2) 0.0104(19) 0.022(2) 0 0.0028(16) 0
Bi9 Bi 0.019(2) 0.030(2) 0.013(2) 0 0.0000(15) 0
Bi10 Bi 0.021(2) 0.061(3) 0.014(2) 0 0.0030(16) 0
Cu11 Cu 0.058(8) 0.023(6) 0.120(11) 0 0.070(7) 0
Bi11 Bi 0.058(8) 0.023(6) 0.120(11) 0 0.070(7) 0
Cu12 Cu 0.044(9) 0.031(7) 0.052(9) 0 0.005(7) 0
Cu13 Cu 0.036(6) 0.021(5) 0.044(6) 0 -0.018(5) 0
Bi13 Bi 0.036(6) 0.021(5) 0.044(6) 0 -0.018(5) 0
Bi14 Bi 0.020(2) 0.060(3) 0.041(3) 0 -0.001(2) 0
P1 P 0.015(12) 0.044(15) 0.014(12) 0 0.013(10) 0
P2 P 0.027(16) 0.07(2) 0.038(18) 0 0.012(13) 0
P3 P 0.022(18) 0.15(4) 0.04(2) 0 0.013(16) 0
P6 P 0.030(19) 0.10(3) 0.08(3) 0 -0.025(19) 0
Cub Cu 0.055(13) 0.24(4) 0.087(12) 0 0.008(11) 0
Cua Cu 0.055(13) 0.24(4) 0.087(12) 0 0.008(11) 0
Cuc Cu 0.055(13) 0.24(4) 0.087(12) 0 0.008(11) 0

loop_
_atom_type_symbol
_atom_type_scat_dispersion_real
_atom_type_scat_dispersion_imag
_atom_type_scat_source
_atom_type_scat_Cromer_Mann_a1
_atom_type_scat_Cromer_Mann_b1
_atom_type_scat_Cromer_Mann_a2
_atom_type_scat_Cromer_Mann_b2
_atom_type_scat_Cromer_Mann_a3
_atom_type_scat_Cromer_Mann_b3
_atom_type_scat_Cromer_Mann_a4
_atom_type_scat_Cromer_Mann_b4
_atom_type_scat_Cromer_Mann_c
O 0.011 0.006 'International Tables Vol C Tables  4.2.6.8 and 6.1.1.4' 3.0485 13.2771 2.2868 5.7011 1.5463 0.3239 0.867 32.908901 0.2508
P 0.102 0.094 'International Tables Vol C Tables  4.2.6.8 and 6.1.1.4' 6.4345 1.9067 4.1791 27.157 1.78 0.526 1.4908 68.164497 1.1149
Cu 0.320 1.265 'International Tables Vol C Tables  4.2.6.8 and 6.1.1.4' 13.338 3.5828 7.1676 0.247 5.6158 11.3966 1.6735 64.812599 1.191
Bi -4.108 10.257 'International Tables Vol C Tables  4.2.6.8 and 6.1.1.4' 33.3689 0.704 12.951 2.9238 16.5877 8.7937 6.4692 48.0093 13.5782

loop_
_geom_bond_atom_site_label_1
_geom_bond_atom_site_label_2
_geom_bond_site_symmetry_2
_geom_bond_distance
_geom_bond_publ_flag
Bi1 O1 1_565 2.27(3) yes
Bi1 O1 4_545 2.27(3) yes
Bi1 O2 1_665 2.32(3) yes
Bi1 O2 4_645 2.32(3) yes
Bi1 O6 3_756 2.97(7) yes
Bi1 Op41 1_665 2.62(5) yes
Bi1 Op61 3_656 2.83(2) yes
Bi1 Op61 3_666 2.83(2) yes
Bi2 O1 . 2.29(3) yes
Bi2 O1 4_545 2.29(3) yes
Bi2 O2 1_655 2.31(3) yes
Bi2 O2 4_645 2.31(3) yes
Bi2 O6 . 2.76(7) yes
Bi2 Op11 1_665 2.66(7) yes
Bi2 Op31 3_746 2.83(3) yes
Bi2 Op31 3_756 2.83(3) yes
Bi3 O1 . 2.29(3) yes
Bi3 O1 3_746 2.30(3) yes
Bi3 O1 2_756 2.30(3) yes
Bi3 O1 4_545 2.29(3) yes
Bi3 O6 3_746 2.86(3) yes
Bi3 O6 3_756 2.86(3) yes
Bi3 Op31 . 2.87(8) yes
Bi3 Op61 3_656 2.91(6) yes
Bi4 O2 . 2.23(3) yes
Bi4 O2 4_545 2.23(3) yes
Bi4 O4 1_455 2.30(4) yes
Bi4 O4 4_445 2.30(4) yes
Bi4 Op41 . 2.865(19) yes
Bi4 Op41 1_565 2.865(19) yes
Bi4 Op42 . 2.89(6) yes
Bi4 Op42 4_545 2.89(6) yes
Bi4 Op61 3_556 2.82(6) yes
Bi5 O3 . 2.24(4) yes
Bi5 O3 4_535 2.24(4) yes
Bi5 O5 3_445 2.32(3) yes
Bi5 O5 2_445 2.32(3) yes
Bi5 O7 . 2.79(5) yes
Bi5 Op51 3_435 2.88(2) yes
Bi5 Op51 3_445 2.88(2) yes
Bi6 O3 . 2.32(4) yes
Bi6 O3 3_445 2.32(4) yes
Bi6 O3 2_445 2.32(4) yes
Bi6 O3 4_535 2.32(4) yes
Bi6 O7 3_435 2.843(19) yes
Bi6 O7 3_445 2.843(19) yes
Bi6 Op21 . 2.77(5) yes
Bi6 Op22 . 2.88(5) yes
Bi6 Op51 . 2.56(5) yes
Bi7 O2 . 2.31(3) yes
Bi7 O2 4_535 2.31(3) yes
Bi7 O4 1_455 2.30(4) yes
Bi7 O4 4_435 2.30(4) yes
Bi7 Op11 . 2.93(3) yes
Bi7 Op11 1_565 2.93(3) yes
Bi7 Op13 1_565 2.88(5) yes
Bi7 Op13 4_525 2.88(5) yes
Bi7 Op31 3_646 2.85(8) yes
Bi8 O3 3_445 2.26(4) yes
Bi8 O3 2_445 2.26(4) yes
Bi8 O5 . 2.23(3) yes
Bi8 O5 4_535 2.23(3) yes
Bi8 O7 . 2.97(5) yes
Bi8 Op21 3_435 2.90(2) yes
Bi8 Op21 3_445 2.90(2) yes
Bi9 O7 . 2.00(5) yes
Bi9 Op22 3_435 2.776(13) yes
Bi9 Op22 3_445 2.776(13) yes
Bi9 Op52 3_445 2.30(3) yes
Bi9 Op52 2_445 2.30(3) yes
Bi10 O4 1_455 2.15(4) yes
Bi10 O4 4_445 2.15(4) yes
Bi10 Op13 1_565 2.94(5) yes
Bi10 Op13 4_535 2.94(5) yes
Bi10 Op23 3_445 2.52(6) yes
Bi10 Op23 2_455 2.52(6) yes
Bi10 Op53 1_655 2.771(17) yes
Bi10 Op53 1_665 2.771(17) yes
Cu11 Bi11 . 0 yes
Cu11 O5 1_655 2.03(3) yes
Cu11 O5 4_635 2.03(3) yes
Cu11 Op13 1_565 2.09(5) yes
Cu11 Op13 4_525 2.09(5) yes
Cu11 Op43 1_655 2.96(16) yes
Bi11 O5 1_655 2.03(3) yes
Bi11 O5 4_635 2.03(3) yes
Bi11 Op13 1_565 2.09(5) yes
Bi11 Op13 4_525 2.09(5) yes
Bi11 Op43 1_655 2.96(15) yes
Cu12 O4 . 2.10(4) yes
Cu12 O4 4_535 2.10(4) yes
Cu12 Op23 3_545 2.00(5) yes
Cu12 Op23 2_545 2.00(5) yes
Cu12 Op42 1_655 2.99(6) yes
Cu12 Op42 4_635 2.99(6) yes
Cu12 Op53 1_755 2.51(6) yes
Cu13 Bi13 . 0 yes
Cu13 O5 . 2.02(3) yes
Cu13 O5 4_545 2.02(3) yes
Cu13 Op12 1_465 2.47(8) yes
Cu13 Op21 3_445 2.82(6) yes
Cu13 Op42 . 1.97(6) yes
Cu13 Op42 4_545 1.97(6) yes
Bi13 O5 . 2.02(3) yes
Bi13 O5 4_545 2.02(3) yes
Bi13 Op12 1_465 2.47(7) yes
Bi13 Op21 3_445 2.82(5) yes
Bi13 Op42 . 1.97(6) yes
Bi13 Op42 4_545 1.97(6) yes
Bi14 O6 . 1.98(7) yes
Bi14 Op32 3_746 2.26(8) yes
Bi14 Op32 2_756 2.26(8) yes
Bi14 Op63 1_645 2.34(12) yes
Bi14 Op63 4_655 2.34(12) yes
O1 O1 3_746 2.71(5) yes
O1 O1 4_535 2.63(4) yes
O1 O1 4_545 2.70(4) yes
O1 O2 1_655 2.69(5) yes
O1 O6 . 2.99(7) yes
O1 Op31 3_746 2.95(8) yes
O1 Op61 3_656 2.97(7) yes
O2 O2 4_535 2.76(4) yes
O2 O2 4_545 2.57(4) yes
O2 O4 1_455 2.72(5) yes
O2 Op11 1_565 2.96(7) yes
O2 Op31 3_646 2.99(8) yes
O2 Op41 . 2.86(6) yes
O2 Op61 3_556 2.90(7) yes
O3 O3 3_445 2.73(5) yes
O3 O3 4_535 2.68(5) yes
O3 O3 4_545 2.64(5) yes
O3 O5 3_445 2.66(5) yes
O3 O7 3_445 2.98(6) yes
O3 Op21 . 2.94(6) yes
O3 Op51 3_445 2.90(6) yes
O4 O4 4_535 2.74(5) yes
O4 O4 4_545 2.59(5) yes
O4 Op23 3_545 2.63(7) yes
O4 Op53 1_755 2.84(6) yes
O5 O5 4_535 2.69(5) yes
O5 O5 4_545 2.63(5) yes
O5 Op13 1_465 2.96(6) yes
O5 Op42 . 2.85(7) yes
O6 Op32 3_746 2.89(11) yes
O6 Op32 2_756 2.89(11) yes
P1 Op11 . 1.45(7) yes
P1 Op12 . 1.57(8) yes
P1 Op13 . 1.46(5) yes
P1 Op13 4_525 1.46(5) yes
P1 Cub 3_636 2.91(4) yes
Op11 Op12 . 2.60(10) yes
Op11 Op13 . 2.31(8) yes
Op11 Op13 4_525 2.31(8) yes
Op12 Op13 . 2.46(8) yes
Op12 Op13 4_525 2.46(8) yes
Op12 Op62 3_646 2.98(12) yes
Op12 Cub 3_636 1.79(8) yes
Op12 Cua 3_636 2.39(7) yes
Op12 Cua 2_646 2.39(7) yes
Op13 Op13 4_515 2.92(6) yes
Op13 Op13 4_525 2.40(6) yes
P2 Op21 . 1.46(6) yes
P2 Op22 . 1.61(5) yes
P2 Op23 . 1.40(6) yes
P2 Op23 4_535 1.40(6) yes
Op21 Op22 . 2.52(7) yes
Op21 Op23 . 2.38(8) yes
Op21 Op23 4_535 2.38(8) yes
Op22 Op23 . 2.55(8) yes
Op22 Op23 4_535 2.55(8) yes
Op22 Op52 . 2.87(5) yes
Op22 Op52 4_535 2.87(5) yes
Op23 Op23 4_535 1.94(7) yes
P3 Op31 . 1.60(9) yes
P3 Op32 . 1.44(8) yes
P3 Op32 4_545 1.44(8) yes
P3 Op33 . 1.56(10) yes
P3 Cua . 2.74(5) yes
P3 Cua 4_545 2.74(5) yes
P3 Cuc . 2.76(9) yes
Op31 Op32 . 2.52(12) yes
Op31 Op32 4_545 2.52(12) yes
Op31 Op33 . 2.70(13) yes
Op32 Op32 4_545 2.10(9) yes
Op32 Op33 . 2.46(12) yes
Op32 Cub . 3.00(9) yes
Op32 Cua . 2.85(10) yes
Op33 Op43 3_546 2.64(19) yes
Op33 Cub . 2.74(3) yes
Op33 Cub 1_565 2.74(3) yes
Op33 Cua . 1.62(8) yes
Op33 Cua 4_545 1.62(8) yes
Op33 Cuc . 1.61(13) yes
P4 Op41 . 1.52(6) yes
P4 Op42 . 1.57(6) yes
P4 Op42 4_535 1.57(6) yes
P4 Op43 . 1.30(16) yes
P4 Cuc 3_546 2.83(8) yes
Op41 Op42 . 2.42(7) yes
Op41 Op42 4_535 2.42(7) yes
Op41 Op43 . 2.45(16) yes
Op42 Op42 4_535 2.60(7) yes
Op42 Op42 4_545 2.72(7) yes
Op42 Op43 . 2.35(14) yes
Op43 Cua 3_546 2.08(14) yes
Op43 Cua 2_546 2.08(14) yes
Op43 Cuc 3_546 1.79(18) yes
P5 Op51 . 1.56(6) yes
P5 Op52 . 1.51(4) yes
P5 Op52 4_535 1.51(4) yes
P5 Op53 . 1.52(6) yes
Op51 Op52 . 2.57(6) yes
Op51 Op52 4_535 2.57(6) yes
Op51 Op53 . 2.55(8) yes
Op52 Op52 4_535 2.47(4) yes
Op52 Op52 4_545 2.85(4) yes
Op52 Op53 . 2.37(6) yes
P6 Op61 . 1.58(7) yes
P6 Op62 . 1.46(10) yes
P6 Op63 . 1.46(7) yes
P6 Op63 4_555 1.46(7) yes
P6 Cub 1_565 2.90(4) yes
P6 Cua 1_565 2.99(5) yes
P6 Cua 4_545 2.99(5) yes
Op61 Op62 . 2.36(12) yes
Op61 Op63 . 2.57(15) yes
Op61 Op63 4_555 2.57(15) yes
Op62 Op63 . 2.16(14) yes
Op62 Op63 4_555 2.16(14) yes
Op62 Cub 1_565 1.77(11) yes
Op62 Cua 1_565 2.01(8) yes
Op62 Cua 4_545 2.01(8) yes
Op62 Cuc . 2.77(4) yes
Op62 Cuc 1_565 2.77(4) yes
Op63 Op63 4_555 2.6000(7) yes
Op63 Op63 4_565 2.7227(7) yes
Op63 Cua 1_565 2.56(15) yes
Op63 Cuc 1_565 2.44(14) yes
Cub Cua . 1.57(4) yes
Cub Cua 4_535 1.57(4) yes
Cub Cuc 1_545 2.84(3) yes
Cub Cuc . 2.84(3) yes
Cua Cua 4_535 3.00(6) yes
Cua Cua 4_545 2.33(6) yes
Cua Cuc . 1.30(6) yes
